data_7209927
loop_
_publ_author_name
'Yamada, Manabu'
'Hamada, Fumio'

_publ_section_title
;
 Supramolecular assemblies with water-soluble p-sulfonatothiacalix[6]arene
 lanthanide complexes: one-dimensional &#x2018;ladder-type&#x2019;
 coordination polymers and one-dimensional hydrogen-bonded polymers
;
_journal_issue 28
_journal_name_full CrystEngComm
_journal_page_first 5703
_journal_paper_doi 10.1039/c3ce40431e
_journal_volume 15
_journal_year 2013
_chemical_formula_moiety 'C36 H18 Lu2 O56 S12'
_chemical_formula_sum 'C36 H18 Lu2 O56 S12'
_chemical_formula_weight 2081.16
_space_group_IT_number 14
_symmetry_cell_setting monoclinic
_symmetry_Int_Tables_number 14
_symmetry_space_group_name_Hall '-P 2yn'
_symmetry_space_group_name_H-M 'P 1 21/n 1'
_atom_sites_solution_hydrogens geom
_atom_sites_solution_primary direct
_atom_sites_solution_secondary difmap
_cell_angle_alpha 90.0000
_cell_angle_beta 109.1894(15)
_cell_angle_gamma 90.0000
_cell_formula_units_Z 2
_cell_length_a 14.9888(7)
_cell_length_b 12.4793(6)
_cell_length_c 20.4181(10)
_cell_measurement_reflns_used 24748
_cell_measurement_temperature 100
_cell_measurement_theta_max 25.32
_cell_measurement_theta_min 3.02
_cell_volume 3607.0(3)
_computing_cell_refinement 'RAPID AUTO'
_computing_data_collection 'RAPID AUTO (Rigaku, ????)'
_computing_data_reduction 'RAPID AUTO'
_computing_molecular_graphics 'CrystalStructure 4.0'
_computing_publication_material 'CrystalStructure 4.0 (Rigaku, 2010)'
_computing_structure_refinement 'SHELXL97 (Sheldrick, 2008)'
_computing_structure_solution 'SHELXS97 (Sheldrick, 2008)'
_diffrn_ambient_temperature 100
_diffrn_detector_area_resol_mean 10.000
_diffrn_measured_fraction_theta_full 0.997
_diffrn_measured_fraction_theta_max 0.997
_diffrn_measurement_device_type 'Rigaku R-AXIS RAPID'
_diffrn_measurement_method \w
_diffrn_radiation_type 'Mo K\a'
_diffrn_radiation_wavelength 0.71075
_diffrn_reflns_av_R_equivalents 0.0517
_diffrn_reflns_limit_h_max 18
_diffrn_reflns_limit_h_min -18
_diffrn_reflns_limit_k_max 15
_diffrn_reflns_limit_k_min -14
_diffrn_reflns_limit_l_max 24
_diffrn_reflns_limit_l_min -24
_diffrn_reflns_number 27212
_diffrn_reflns_theta_full 25.32
_diffrn_reflns_theta_max 25.32
_diffrn_standards_number 0
_exptl_absorpt_coefficient_mu 3.184
_exptl_absorpt_correction_T_max 0.529
_exptl_absorpt_correction_T_min 0.301
_exptl_absorpt_correction_type multi-scan
_exptl_absorpt_process_details 'ABSCOR (Rigaku, 1995)'
_exptl_crystal_colour colorless
_exptl_crystal_density_diffrn 1.916
_exptl_crystal_density_method 'not measured'
_exptl_crystal_description block
_exptl_crystal_F_000 2032.00
_exptl_crystal_size_max 0.350
_exptl_crystal_size_mid 0.250
_exptl_crystal_size_min 0.200
_refine_diff_density_max 4.930
_refine_diff_density_min -2.610
_refine_ls_extinction_method none
_refine_ls_goodness_of_fit_ref 1.158
_refine_ls_hydrogen_treatment constr
_refine_ls_number_parameters 478
_refine_ls_number_reflns 6549
_refine_ls_number_restraints 0
_refine_ls_R_factor_gt 0.0537
_refine_ls_shift/su_max 0.002
_refine_ls_structure_factor_coef Fsqd
_refine_ls_weighting_details 'w = 1/[\s^2^(Fo^2^)+(0.0003P)^2^+70.6376P] where P=(Fo^2^+2Fc^2^)/3'
_refine_ls_weighting_scheme calc
_refine_ls_wR_factor_ref 0.1256
_reflns_number_gt 6043
_reflns_number_total 6549
_reflns_threshold_expression F^2^>2.0\s(F^2^)
_cod_data_source_file c3ce40431e.txt
_cod_data_source_block TC6A-SO3Lu
_cod_database_code 7209927

loop_
_symmetry_equiv_pos_site_id
_symmetry_equiv_pos_as_xyz
1 +X,+Y,+Z
2 1/2-X,1/2+Y,1/2-Z
3 -X,-Y,-Z
4 1/2+X,1/2-Y,1/2+Z

loop_
_atom_site_label
_atom_site_type_symbol
_atom_site_fract_x
_atom_site_fract_y
_atom_site_fract_z
_atom_site_U_iso_or_equiv
_atom_site_adp_type
_atom_site_occupancy
_atom_site_symmetry_multiplicity
_atom_site_calc_flag
_atom_site_refinement_flags
Lu1 Lu 0.14822(2) 0.72319(3) 0.646958(16) 0.01428(11) Uani 1.0 4 d .
S1 S 0.52339(13) 1.16243(15) 0.36633(10) 0.0149(4) Uani 1.0 4 d .
S2 S 0.21621(13) 0.91771(15) 0.24171(9) 0.0138(4) Uani 1.0 4 d .
S3 S 0.36850(14) 0.56614(15) 0.40448(9) 0.0151(4) Uani 1.0 4 d .
S4 S 0.17598(14) 1.26342(16) 0.39476(10) 0.0182(4) Uani 1.0 4 d .
S5 S -0.00428(14) 0.68197(16) 0.35133(10) 0.0170(4) Uani 1.0 4 d .
S6 S 0.41105(14) 0.41740(16) 0.66371(10) 0.0161(4) Uani 1.0 4 d .
O1 O 0.4182(4) 0.9907(5) 0.2878(3) 0.0180(12) Uani 1.0 4 d .
O2 O 0.3694(4) 0.7673(5) 0.3224(3) 0.0169(12) Uani 1.0 4 d .
O3 O 0.4370(4) 0.7714(5) 0.4796(3) 0.0192(12) Uani 1.0 4 d .
O4 O 0.2377(5) 1.3172(6) 0.4566(4) 0.0301(15) Uani 1.0 4 d .
O5 O 0.1258(5) 1.3379(5) 0.3402(4) 0.0272(14) Uani 1.0 4 d .
O6 O 0.1126(5) 1.1891(5) 0.4123(4) 0.0254(14) Uani 1.0 4 d .
O7 O 0.0077(4) 0.6690(5) 0.4244(3) 0.0236(13) Uani 1.0 4 d .
O8 O -0.0622(4) 0.7740(5) 0.3199(4) 0.0266(14) Uani 1.0 4 d .
O9 O -0.0386(5) 0.5826(5) 0.3129(3) 0.0238(14) Uani 1.0 4 d .
O10 O 0.3099(4) 0.4076(5) 0.6561(3) 0.0175(12) Uani 1.0 4 d .
O11 O 0.4442(4) 0.3198(5) 0.6403(3) 0.0224(13) Uani 1.0 4 d .
O12 O 0.4684(4) 0.4496(5) 0.7338(3) 0.0231(13) Uani 1.0 4 d .
O13 O 0.2485(4) 0.7748(5) 0.7552(3) 0.0235(13) Uani 1.0 4 d .
O14 O 0.2320(5) 0.5778(5) 0.7026(3) 0.0249(14) Uani 1.0 4 d .
O15 O 0.1950(4) 0.6383(5) 0.5604(3) 0.0233(13) Uani 1.0 4 d .
O16 O 0.2555(4) 0.8256(5) 0.6218(3) 0.0238(13) Uani 1.0 4 d .
O17 O 0.0383(4) 0.7850(5) 0.5417(3) 0.0244(14) Uani 1.0 4 d .
O18 O 0.1021(4) 0.8932(5) 0.6653(3) 0.0198(12) Uani 1.0 4 d .
O19 O 0.0596(5) 0.6973(5) 0.7209(3) 0.0213(13) Uani 1.0 4 d .
O20 O 0.0427(4) 0.5846(5) 0.6054(3) 0.0225(13) Uani 1.0 4 d .
O21 O 0.3823(5) 0.9797(5) 0.4853(4) 0.0326(16) Uani 1.0 4 d .
O22 O 0.4199(6) 1.1004(6) 0.6048(4) 0.0367(17) Uani 1.0 4 d .
O23 O 0.3330(5) 0.9994(5) 0.6949(3) 0.0261(14) Uani 1.0 4 d .
O24 O 0.1167(5) 0.4388(5) 0.5100(3) 0.0258(14) Uani 1.0 4 d .
O25 O 0.2351(5) 0.8356(6) 0.4886(3) 0.0278(14) Uani 1.0 4 d .
O26 O 0.0852(5) 0.9701(6) 0.4408(4) 0.0350(16) Uani 1.0 4 d .
O27 O -0.1057(6) 0.9512(6) 0.4242(4) 0.0391(17) Uani 1.0 4 d .
O28 O -0.2287(6) 0.7869(7) 0.4196(4) 0.0433(19) Uani 1.0 4 d .
C1 C 0.2493(6) 1.1825(6) 0.3625(4) 0.0141(16) Uani 1.0 4 d .
C2 C 0.2089(6) 1.0948(6) 0.3220(4) 0.0148(16) Uani 1.0 4 d .
C3 C 0.2649(6) 1.0283(6) 0.2973(4) 0.0145(16) Uani 1.0 4 d .
C4 C 0.3611(6) 1.0519(6) 0.3113(4) 0.0125(15) Uani 1.0 4 d .
C5 C 0.4004(5) 1.1432(7) 0.3517(4) 0.0136(16) Uani 1.0 4 d .
C6 C 0.3442(6) 1.2071(7) 0.3773(4) 0.0145(16) Uani 1.0 4 d .
C7 C 0.1093(6) 0.7053(7) 0.3450(4) 0.0149(16) Uani 1.0 4 d .
C8 C 0.1838(6) 0.6351(7) 0.3732(4) 0.0162(17) Uani 1.0 4 d .
C9 C 0.2710(6) 0.6555(7) 0.3680(4) 0.0153(16) Uani 1.0 4 d .
C10 C 0.2853(6) 0.7456(7) 0.3306(4) 0.0149(16) Uani 1.0 4 d .
C11 C 0.2100(6) 0.8137(6) 0.3003(4) 0.0153(16) Uani 1.0 4 d .
C12 C 0.1226(6) 0.7958(6) 0.3086(4) 0.0144(16) Uani 1.0 4 d .
C13 C 0.4193(6) 0.5231(6) 0.6088(4) 0.0135(16) Uani 1.0 4 d .
C14 C 0.4463(6) 0.6233(7) 0.6371(4) 0.0160(16) Uani 1.0 4 d .
C15 C 0.4526(5) 0.7087(6) 0.5953(4) 0.0132(16) Uani 1.0 4 d .
C16 C 0.4296(5) 0.6940(6) 0.5236(4) 0.0131(16) Uani 1.0 4 d .
C17 C 0.3990(6) 0.5918(6) 0.4949(4) 0.0128(15) Uani 1.0 4 d .
C18 C 0.3944(6) 0.5073(6) 0.5376(4) 0.0138(16) Uani 1.0 4 d .
H1 H 0.1434 1.0802 0.3112 0.0178 Uiso 1.0 4 calc R
H2 H 0.3705 1.2678 0.4050 0.0174 Uiso 1.0 4 calc R
H3 H 0.1743 0.5722 0.3964 0.0194 Uiso 1.0 4 calc R
H4 H 0.0721 0.8447 0.2897 0.0173 Uiso 1.0 4 calc R
H5 H 0.4607 0.6339 0.6856 0.0191 Uiso 1.0 4 calc R
H6 H 0.3743 0.4386 0.5183 0.0165 Uiso 1.0 4 calc R
H7 H 0.3890 0.9354 0.2689 0.0216 Uiso 1.0 4 calc R
H8 H 0.4058 0.7146 0.3358 0.0203 Uiso 1.0 4 calc R
H9 H 0.4476 0.8305 0.5005 0.0230 Uiso 1.0 4 calc R

loop_
_atom_site_aniso_label
_atom_site_aniso_U_11
_atom_site_aniso_U_22
_atom_site_aniso_U_33
_atom_site_aniso_U_12
_atom_site_aniso_U_13
_atom_site_aniso_U_23
Lu1 0.01579(18) 0.01515(18) 0.00949(16) 0.00150(14) 0.00089(12) -0.00071(13)
S1 0.0130(9) 0.0138(9) 0.0151(9) -0.0015(8) 0.0007(8) -0.0034(8)
S2 0.0161(9) 0.0125(9) 0.0090(9) -0.0020(8) -0.0009(7) 0.0008(7)
S3 0.0187(10) 0.0148(9) 0.0084(9) 0.0019(8) 0.0001(8) -0.0004(7)
S4 0.0169(10) 0.0170(10) 0.0204(10) -0.0014(8) 0.0060(8) -0.0048(8)
S5 0.0163(10) 0.0181(10) 0.0148(9) -0.0045(8) 0.0026(8) -0.0003(8)
S6 0.0176(10) 0.0152(10) 0.0135(9) 0.0016(8) 0.0023(8) 0.0051(8)
O1 0.017(3) 0.015(3) 0.019(3) -0.004(3) 0.002(3) -0.006(3)
O2 0.013(3) 0.017(3) 0.017(3) 0.001(3) 0.000(3) 0.005(3)
O3 0.028(4) 0.014(3) 0.013(3) -0.005(3) 0.004(3) -0.000(3)
O4 0.021(4) 0.034(4) 0.036(4) -0.003(3) 0.010(3) -0.022(3)
O5 0.025(4) 0.024(4) 0.035(4) 0.007(3) 0.014(3) 0.008(3)
O6 0.025(4) 0.022(3) 0.035(4) 0.003(3) 0.018(3) -0.002(3)
O7 0.023(3) 0.030(4) 0.017(3) -0.003(3) 0.006(3) -0.003(3)
O8 0.013(3) 0.027(4) 0.036(4) 0.003(3) 0.003(3) 0.004(3)
O9 0.025(4) 0.026(4) 0.019(3) -0.010(3) 0.003(3) 0.001(3)
O10 0.018(3) 0.015(3) 0.018(3) 0.001(3) 0.004(3) 0.003(3)
O11 0.023(3) 0.014(3) 0.029(4) 0.003(3) 0.008(3) 0.004(3)
O12 0.023(3) 0.029(4) 0.013(3) -0.003(3) -0.001(3) 0.006(3)
O13 0.017(3) 0.032(4) 0.018(3) 0.003(3) 0.001(3) -0.006(3)
O14 0.028(4) 0.024(4) 0.019(3) 0.006(3) 0.002(3) 0.002(3)
O15 0.023(3) 0.028(4) 0.017(3) 0.003(3) 0.004(3) -0.002(3)
O16 0.021(3) 0.032(4) 0.020(3) -0.002(3) 0.009(3) -0.002(3)
O17 0.024(3) 0.029(4) 0.010(3) 0.011(3) -0.010(3) 0.000(3)
O18 0.025(3) 0.015(3) 0.017(3) 0.004(3) 0.004(3) 0.000(3)
O19 0.028(4) 0.019(3) 0.018(3) -0.001(3) 0.008(3) 0.001(3)
O20 0.024(3) 0.019(3) 0.023(3) -0.005(3) 0.006(3) -0.004(3)
O21 0.047(5) 0.023(4) 0.026(4) -0.001(3) 0.009(3) 0.006(3)
O22 0.048(5) 0.023(4) 0.039(4) 0.003(4) 0.015(4) -0.001(3)
O23 0.035(4) 0.018(3) 0.023(3) -0.002(3) 0.008(3) -0.005(3)
O24 0.028(4) 0.027(4) 0.017(3) 0.005(3) -0.000(3) -0.003(3)
O25 0.028(4) 0.036(4) 0.017(3) 0.001(3) 0.004(3) -0.001(3)
O26 0.033(4) 0.027(4) 0.042(4) 0.006(3) 0.009(4) 0.007(3)
O27 0.044(5) 0.035(4) 0.034(4) -0.003(4) 0.006(4) 0.010(4)
O28 0.052(5) 0.044(5) 0.029(4) -0.016(4) 0.006(4) -0.007(4)
C1 0.017(4) 0.013(4) 0.010(4) 0.002(4) 0.001(3) 0.002(3)
C2 0.016(4) 0.013(4) 0.013(4) -0.003(4) 0.001(3) 0.000(3)
C3 0.019(4) 0.012(4) 0.009(4) -0.003(4) 0.000(3) 0.003(3)
C4 0.014(4) 0.011(4) 0.013(4) 0.004(3) 0.005(3) 0.001(3)
C5 0.010(4) 0.018(4) 0.009(4) -0.001(3) -0.003(3) 0.004(3)
C6 0.017(4) 0.014(4) 0.008(4) 0.003(4) -0.001(3) -0.000(3)
C7 0.013(4) 0.018(4) 0.011(4) -0.001(4) -0.000(3) -0.002(3)
C8 0.023(5) 0.015(4) 0.007(4) -0.006(4) 0.000(3) -0.001(3)
C9 0.020(4) 0.016(4) 0.004(4) -0.002(4) -0.003(3) -0.002(3)
C10 0.015(4) 0.017(4) 0.010(4) -0.005(4) 0.001(3) -0.004(3)
C11 0.023(5) 0.012(4) 0.008(4) -0.005(4) 0.001(3) 0.000(3)
C12 0.014(4) 0.013(4) 0.011(4) -0.005(3) -0.003(3) 0.001(3)
C13 0.012(4) 0.012(4) 0.012(4) -0.001(3) -0.001(3) 0.005(3)
C14 0.016(4) 0.018(4) 0.011(4) 0.002(4) -0.000(3) -0.000(3)
C15 0.010(4) 0.012(4) 0.014(4) -0.000(3) -0.001(3) -0.002(3)
C16 0.011(4) 0.012(4) 0.014(4) 0.001(3) 0.000(3) 0.001(3)
C17 0.015(4) 0.014(4) 0.007(4) -0.002(3) -0.001(3) -0.001(3)
C18 0.013(4) 0.011(4) 0.015(4) 0.003(3) 0.001(3) -0.001(3)

loop_
_atom_type_symbol
_atom_type_description
_atom_type_scat_dispersion_real
_atom_type_scat_dispersion_imag
_atom_type_scat_source
C C 0.003 0.002
;
International Tables for Crystallography
(1992, Vol. C, Tables 4.2.6.8 and 6.1.1.4)
;
H H 0.000 0.000
;
International Tables for Crystallography
(1992, Vol. C, Table 6.1.1.4)
;
O O 0.011 0.006
;
International Tables for Crystallography
(1992, Vol. C, Tables 4.2.6.8 and 6.1.1.4)
;
S S 0.125 0.123
;
International Tables for Crystallography
(1992, Vol. C, Tables 4.2.6.8 and 6.1.1.4)
;
Lu Lu -0.472 5.858
;
International Tables for Crystallography
(1992, Vol. C, Tables 4.2.6.8 and 6.1.1.4)
;

loop_
_geom_angle_atom_site_label_1
_geom_angle_atom_site_label_2
_geom_angle_atom_site_label_3
_geom_angle
_geom_angle_publ_flag
_geom_angle_site_symmetry_1
_geom_angle_site_symmetry_3
O13 Lu1 O14 70.6(2) yes . .
O13 Lu1 O15 125.5(2) yes . .
O13 Lu1 O16 76.8(3) yes . .
O13 Lu1 O17 144.6(3) yes . .
O13 Lu1 O18 74.0(2) yes . .
O13 Lu1 O19 75.6(3) yes . .
O13 Lu1 O20 135.2(3) yes . .
O14 Lu1 O15 76.5(3) yes . .
O14 Lu1 O16 104.4(3) yes . .
O14 Lu1 O17 144.6(2) yes . .
O14 Lu1 O18 142.8(2) yes . .
O14 Lu1 O19 84.6(3) yes . .
O14 Lu1 O20 77.7(2) yes . .
O15 Lu1 O16 70.8(3) yes . .
O15 Lu1 O17 75.9(2) yes . .
O15 Lu1 O18 135.8(3) yes . .
O15 Lu1 O19 142.6(2) yes . .
O15 Lu1 O20 74.0(3) yes . .
O16 Lu1 O17 86.8(2) yes . .
O16 Lu1 O18 77.8(3) yes . .
O16 Lu1 O19 146.0(2) yes . .
O16 Lu1 O20 143.0(3) yes . .
O17 Lu1 O18 72.0(2) yes . .
O17 Lu1 O19 104.9(2) yes . .
O17 Lu1 O20 73.9(2) yes . .
O18 Lu1 O19 75.9(3) yes . .
O18 Lu1 O20 123.0(2) yes . .
O19 Lu1 O20 70.6(3) yes . .
C5 S1 C15 104.2(4) yes . 3_676
C3 S2 C11 103.7(4) yes . .
C9 S3 C17 102.4(4) yes . .
O4 S4 O5 112.9(4) yes . .
O4 S4 O6 111.1(4) yes . .
O4 S4 C1 106.8(4) yes . .
O5 S4 O6 112.4(4) yes . .
O5 S4 C1 107.9(4) yes . .
O6 S4 C1 105.3(4) yes . .
O7 S5 O8 113.3(4) yes . .
O7 S5 O9 111.0(4) yes . .
O7 S5 C7 107.2(4) yes . .
O8 S5 O9 112.2(4) yes . .
O8 S5 C7 106.6(4) yes . .
O9 S5 C7 106.0(4) yes . .
O10 S6 O11 110.2(4) yes . .
O10 S6 O12 112.3(4) yes . .
O10 S6 C13 106.2(4) yes . .
O11 S6 O12 113.4(4) yes . .
O11 S6 C13 108.3(4) yes . .
O12 S6 C13 106.0(4) yes . .
S4 C1 C2 118.0(7) yes . .
S4 C1 C6 120.7(6) yes . .
C2 C1 C6 121.3(8) yes . .
C1 C2 C3 119.4(8) yes . .
S2 C3 C2 121.6(6) yes . .
S2 C3 C4 118.1(7) yes . .
C2 C3 C4 120.2(7) yes . .
O1 C4 C3 122.5(7) yes . .
O1 C4 C5 118.1(7) yes . .
C3 C4 C5 119.4(8) yes . .
S1 C5 C4 114.6(7) yes . .
S1 C5 C6 125.7(6) yes . .
C4 C5 C6 119.7(7) yes . .
C1 C6 C5 119.9(7) yes . .
S5 C7 C8 121.9(7) yes . .
S5 C7 C12 118.5(6) yes . .
C8 C7 C12 119.6(8) yes . .
C7 C8 C9 120.6(8) yes . .
S3 C9 C8 121.3(6) yes . .
S3 C9 C10 118.1(7) yes . .
C8 C9 C10 120.5(7) yes . .
O2 C10 C9 122.6(7) yes . .
O2 C10 C11 118.4(8) yes . .
C9 C10 C11 119.0(8) yes . .
S2 C11 C10 122.1(7) yes . .
S2 C11 C12 117.1(6) yes . .
C10 C11 C12 120.4(8) yes . .
C7 C12 C11 119.8(7) yes . .
S6 C13 C14 118.9(6) yes . .
S6 C13 C18 120.5(6) yes . .
C14 C13 C18 120.5(8) yes . .
C13 C14 C15 120.4(8) yes . .
S1 C15 C14 118.0(6) yes 3_676 .
S1 C15 C16 121.6(6) yes 3_676 .
C14 C15 C16 120.0(7) yes . .
O3 C16 C15 123.9(7) yes . .
O3 C16 C17 117.1(7) yes . .
C15 C16 C17 119.0(7) yes . .
S3 C17 C16 122.0(6) yes . .
S3 C17 C18 117.8(6) yes . .
C16 C17 C18 120.2(7) yes . .
C13 C18 C17 119.9(7) yes . .
C4 O1 H7 109.470 no . .
C10 O2 H8 109.472 no . .
C16 O3 H9 109.467 no . .
C1 C2 H1 120.293 no . .
C3 C2 H1 120.275 no . .
C1 C6 H2 120.024 no . .
C5 C6 H2 120.042 no . .
C7 C8 H3 119.703 no . .
C9 C8 H3 119.690 no . .
C7 C12 H4 120.075 no . .
C11 C12 H4 120.080 no . .
C13 C14 H5 119.774 no . .
C15 C14 H5 119.779 no . .
C13 C18 H6 120.069 no . .
C17 C18 H6 120.067 no . .

loop_
_geom_bond_atom_site_label_1
_geom_bond_atom_site_label_2
_geom_bond_distance
_geom_bond_publ_flag
_geom_bond_site_symmetry_2
Lu1 O13 2.319(6) yes .
Lu1 O14 2.285(6) yes .
Lu1 O15 2.358(7) yes .
Lu1 O16 2.242(7) yes .
Lu1 O17 2.366(5) yes .
Lu1 O18 2.300(6) yes .
Lu1 O19 2.337(7) yes .
Lu1 O20 2.309(6) yes .
S1 C5 1.784(8) yes .
S1 C15 1.773(8) yes 3_676
S2 C3 1.783(8) yes .
S2 C11 1.788(9) yes .
S3 C9 1.794(8) yes .
S3 C17 1.780(8) yes .
S4 O4 1.460(7) yes .
S4 O5 1.456(7) yes .
S4 O6 1.455(7) yes .
S4 C1 1.771(9) yes .
S5 O7 1.452(7) yes .
S5 O8 1.456(7) yes .
S5 O9 1.467(7) yes .
S5 C7 1.772(9) yes .
S6 O10 1.478(7) yes .
S6 O11 1.454(7) yes .
S6 O12 1.462(6) yes .
S6 C13 1.763(9) yes .
O1 C4 1.349(11) yes .
O2 C10 1.354(11) yes .
O3 C16 1.348(10) yes .
C1 C2 1.386(11) yes .
C1 C6 1.389(12) yes .
C2 C3 1.388(13) yes .
C3 C4 1.406(12) yes .
C4 C5 1.415(11) yes .
C5 C6 1.382(12) yes .
C7 C8 1.387(11) yes .
C7 C12 1.402(12) yes .
C8 C9 1.370(13) yes .
C9 C10 1.414(12) yes .
C10 C11 1.386(11) yes .
C11 C12 1.395(13) yes .
C13 C14 1.382(11) yes .
C13 C18 1.390(11) yes .
C14 C15 1.387(12) yes .
C15 C16 1.402(11) yes .
C16 C17 1.416(11) yes .
C17 C18 1.384(12) yes .
O1 H7 0.840 no .
O2 H8 0.840 no .
O3 H9 0.840 no .
C2 H1 0.950 no .
C6 H2 0.950 no .
C8 H3 0.950 no .
C12 H4 0.950 no .
C14 H5 0.950 no .
C18 H6 0.950 no .

loop_
_geom_contact_atom_site_label_1
_geom_contact_atom_site_label_2
_geom_contact_distance
_geom_contact_publ_flag
_geom_contact_site_symmetry_2
S1 O1 2.826(6) no .
S1 O3 3.115(6) no 3_676
S2 O1 3.002(6) no .
S2 O2 3.004(6) no .
S3 O2 3.021(6) no .
S3 O3 2.989(6) no .
O1 O2 3.023(8) no .
O2 O3 3.033(8) no .
O2 C3 3.577(10) no .
O2 C4 3.558(10) no .
O3 C9 3.122(9) no .
O3 C10 3.160(8) no .
O4 C6 2.959(12) no .
O5 C2 3.346(11) no .
O5 C6 3.511(10) no .
O6 C2 2.936(12) no .
O7 C8 3.171(12) no .
O8 C12 2.866(11) no .
O9 C8 3.218(10) no .
O10 C14 3.478(11) no .
O10 C18 3.319(11) no .
O11 C18 3.066(10) no .
O12 C14 2.876(10) no .
C1 C4 2.776(12) no .
C2 C5 2.799(11) no .
C2 C11 3.536(11) no .
C3 C6 2.790(11) no .
C3 C10 3.587(11) no .
C5 C16 3.583(10) no 3_676
C6 C15 3.094(11) no 3_676
C6 C16 3.550(10) no 3_676
C7 C10 2.795(13) no .
C8 C11 2.780(12) no .
C8 C17 3.406(10) no .
C9 C12 2.777(11) no .
C9 C16 3.319(9) no .
C13 C16 2.788(11) no .
C14 C17 2.781(11) no .
C15 C18 2.791(11) no .
S1 O16 3.246(7) no 3_676
S1 O21 3.392(7) no 3_676
S1 O22 3.391(7) no 3_676
S1 O23 3.470(8) no 3_676
S2 S3 3.385(3) no 2_555
S2 O5 3.465(8) no 2_545
S2 C6 3.491(8) no 2_545
S3 S2 3.385(3) no 2_545
S3 O11 3.526(7) no 3_666
S3 C13 3.463(9) no 3_666
S3 C18 3.479(8) no 3_666
S4 O19 3.578(6) no 3_576
S4 O24 3.534(7) no 1_565
S5 O20 3.538(7) no 3_566
S6 O18 3.574(7) no 2_546
S6 O19 3.551(6) no 2_546
O1 O5 3.126(9) no 2_545
O1 O9 3.352(10) no 2_555
O1 O22 2.914(8) no 3_676
O2 O5 3.458(10) no 2_545
O2 O11 2.858(8) no 3_666
O2 O22 3.438(9) no 3_676
O2 C2 3.525(9) no 2_545
O3 O21 2.740(9) no .
O3 O22 3.543(11) no 3_676
O3 O25 3.193(10) no .
O4 O24 2.844(10) no 1_565
O4 O28 2.885(11) no 3_576
O4 C18 3.365(10) no 1_565
O5 S2 3.465(8) no 2_555
O5 O1 3.126(9) no 2_555
O5 O2 3.458(10) no 2_555
O5 O19 2.681(9) no 3_576
O5 O20 3.223(10) no 3_576
O6 O17 2.737(10) no 3_576
O6 O18 3.251(8) no 3_576
O6 O19 3.384(8) no 3_576
O6 O26 2.851(10) no .
O6 O28 3.311(9) no 3_576
O7 O15 3.258(7) no .
O7 O17 2.706(9) no .
O7 O20 3.264(9) no 3_566
O7 O24 3.478(9) no .
O7 O24 2.953(10) no 3_566
O8 O13 2.775(8) no 4_464
O8 O27 3.281(11) no .
O9 O1 3.352(10) no 2_545
O9 O13 3.502(9) no 4_464
O9 O14 3.451(9) no 3_566
O9 O19 3.555(9) no 3_566
O9 O20 2.686(9) no 3_566
O9 O23 2.741(8) no 4_464
O10 O13 2.799(10) no 2_546
O10 O14 2.739(9) no .
O10 O15 3.585(8) no .
O10 O18 3.451(8) no 2_546
O10 O24 3.429(7) no .
O10 O28 2.920(9) no 3_566
O11 S3 3.526(7) no 3_666
O11 O2 2.858(8) no 3_666
O11 O19 3.237(9) no 2_546
O11 O22 2.825(9) no 1_545
O11 O28 3.333(10) no 3_566
O12 O18 2.700(10) no 2_546
O12 O19 3.348(9) no 2_546
O12 C2 3.503(10) no 4_565
O13 O8 2.775(8) no 4_565
O13 O9 3.502(9) no 4_565
O13 O10 2.799(10) no 2_556
O13 O23 3.465(10) no .
O13 O28 3.350(10) no 4_565
O14 O9 3.451(9) no 3_566
O14 O10 2.739(9) no .
O14 O23 2.762(10) no 2_546
O15 O7 3.258(7) no .
O15 O10 3.585(8) no .
O15 O24 2.800(9) no .
O15 O25 3.025(10) no .
O15 C13 3.487(10) no .
O15 C14 3.577(10) no .
O15 C18 3.568(11) no .
O16 S1 3.246(7) no 3_676
O16 O23 2.672(9) no .
O16 O25 2.638(9) no .
O16 O27 3.507(10) no 3_576
O16 C15 3.492(11) no .
O17 O6 2.737(10) no 3_576
O17 O7 2.706(9) no .
O17 O24 3.564(9) no 3_566
O17 O25 3.519(10) no .
O17 O26 3.321(10) no .
O17 O27 3.363(9) no .
O17 O27 3.447(10) no 3_576
O18 S6 3.574(7) no 2_556
O18 O6 3.251(8) no 3_576
O18 O10 3.451(8) no 2_556
O18 O12 2.700(10) no 2_556
O18 O23 3.567(9) no .
O18 O26 3.389(8) no 3_576
O18 O27 2.679(10) no 3_576
O19 S4 3.578(6) no 3_576
O19 S6 3.551(6) no 2_556
O19 O5 2.681(9) no 3_576
O19 O6 3.384(8) no 3_576
O19 O9 3.555(9) no 3_566
O19 O11 3.237(9) no 2_556
O19 O12 3.348(9) no 2_556
O19 O23 3.136(8) no 2_546
O20 S5 3.538(7) no 3_566
O20 O5 3.223(10) no 3_576
O20 O7 3.264(9) no 3_566
O20 O9 2.686(9) no 3_566
O20 O24 3.123(10) no .
O20 O24 2.764(8) no 3_566
O21 S1 3.392(7) no 3_676
O21 O3 2.740(9) no .
O21 O21 3.417(11) no 3_676
O21 O22 2.762(10) no .
O21 O25 2.865(10) no .
O21 C4 3.576(11) no .
O21 C5 3.488(11) no .
O21 C6 3.523(10) no .
O22 S1 3.391(7) no 3_676
O22 O1 2.914(8) no 3_676
O22 O2 3.438(9) no 3_676
O22 O3 3.543(11) no 3_676
O22 O11 2.825(9) no 1_565
O22 O21 2.762(10) no .
O22 O23 2.872(11) no .
O22 O28 3.083(11) no 3_576
O23 S1 3.470(8) no 3_676
O23 O9 2.741(8) no 4_565
O23 O13 3.465(10) no .
O23 O14 2.762(10) no 2_556
O23 O16 2.672(9) no .
O23 O18 3.567(9) no .
O23 O19 3.136(8) no 2_556
O23 O22 2.872(11) no .
O23 O27 3.529(9) no 3_576
O23 O28 3.552(10) no 3_576
O24 S4 3.534(7) no 1_545
O24 O4 2.844(10) no 1_545
O24 O7 3.478(9) no .
O24 O7 2.953(10) no 3_566
O24 O10 3.429(7) no .
O24 O15 2.800(9) no .
O24 O17 3.564(9) no 3_566
O24 O20 3.123(10) no .
O24 O20 2.764(8) no 3_566
O24 O28 3.352(10) no 3_566
O25 O3 3.193(10) no .
O25 O15 3.025(10) no .
O25 O16 2.638(9) no .
O25 O17 3.519(10) no .
O25 O21 2.865(10) no .
O25 O26 2.716(9) no .
O25 C7 3.340(9) no .
O25 C8 3.348(10) no .
O25 C9 3.503(11) no .
O25 C12 3.537(9) no .
O25 C16 3.281(10) no .
O26 O6 2.851(10) no .
O26 O17 3.321(10) no .
O26 O18 3.389(8) no 3_576
O26 O25 2.716(9) no .
O26 O27 2.779(11) no .
O26 O27 2.846(11) no 3_576
O27 O8 3.281(11) no .
O27 O16 3.507(10) no 3_576
O27 O17 3.363(9) no .
O27 O17 3.447(10) no 3_576
O27 O18 2.679(10) no 3_576
O27 O23 3.529(9) no 3_576
O27 O26 2.779(11) no .
O27 O26 2.846(11) no 3_576
O27 O28 2.738(11) no .
O28 O4 2.885(11) no 3_576
O28 O6 3.311(9) no 3_576
O28 O10 2.920(9) no 3_566
O28 O11 3.333(10) no 3_566
O28 O13 3.350(10) no 4_464
O28 O22 3.083(11) no 3_576
O28 O23 3.552(10) no 3_576
O28 O24 3.352(10) no 3_566
O28 O27 2.738(11) no .
C2 O2 3.525(9) no 2_555
C2 O12 3.503(10) no 4_464
C4 O21 3.576(11) no .
C5 O21 3.488(11) no .
C6 S2 3.491(8) no 2_555
C6 O21 3.523(10) no .
C7 O25 3.340(9) no .
C8 O25 3.348(10) no .
C9 O25 3.503(11) no .
C12 O25 3.537(9) no .
C13 S3 3.463(9) no 3_666
C13 O15 3.487(10) no .
C14 O15 3.577(10) no .
C15 O16 3.492(11) no .
C16 O25 3.281(10) no .
C17 C18 3.594(12) no 3_666
C18 S3 3.479(8) no 3_666
C18 O4 3.365(10) no 1_545
C18 O15 3.568(11) no .
C18 C17 3.594(12) no 3_666
S1 H2 2.9653 no .
S1 H5 2.7946 no 3_676
S1 H9 2.6102 no 3_676
S2 H1 2.8876 no .
S2 H4 2.8011 no .
S2 H7 2.4739 no .
S3 H3 2.8618 no .
S3 H6 2.7947 no .
S3 H8 2.4956 no .
S4 H1 2.7975 no .
S4 H2 2.8542 no .
S5 H3 2.8752 no .
S5 H4 2.8226 no .
S6 H5 2.7985 no .
S6 H6 2.8479 no .
O2 H7 2.4269 no .
O2 H9 3.5241 no .
O3 H2 3.1063 no 3_676
O3 H8 2.9053 no .
O4 H2 2.6132 no .
O5 H1 3.2952 no .
O5 H2 3.5748 no .
O6 H1 2.6358 no .
O7 H3 2.9940 no .
O8 H4 2.4548 no .
O9 H3 3.0867 no .
O10 H5 3.5422 no .
O10 H6 3.2833 no .
O11 H6 2.7899 no .
O12 H5 2.4883 no .
C2 H2 3.2718 no .
C3 H7 2.4183 no .
C4 H1 3.2812 no .
C4 H2 3.2795 no .
C5 H7 3.0690 no .
C5 H9 3.1445 no 3_676
C6 H1 3.2737 no .
C6 H9 3.3265 no 3_676
C8 H4 3.2682 no .
C9 H8 2.4355 no .
C10 H3 3.2735 no .
C10 H4 3.2684 no .
C10 H7 3.3027 no .
C11 H1 3.5006 no .
C11 H7 3.3233 no .
C11 H8 3.0438 no .
C12 H1 3.5627 no .
C12 H3 3.2677 no .
C14 H2 3.4172 no 3_676
C14 H6 3.2622 no .
C15 H2 2.6703 no 3_676
C15 H9 2.4432 no .
C16 H2 2.9081 no 3_676
C16 H5 3.2722 no .
C16 H6 3.2863 no .
C17 H3 3.3160 no .
C17 H9 3.0589 no .
C18 H5 3.2614 no .
H1 H4 3.1085 no .
H2 H9 3.0337 no 3_676
H7 H8 3.0485 no .
H8 H9 3.5222 no .
S2 H2 3.4060 no 2_545
S6 H8 3.1994 no 3_666
O2 H1 3.5473 no 2_545
O4 H3 3.4315 no 1_565
O4 H6 2.5260 no 1_565
O5 H3 3.1385 no 1_565
O5 H7 2.4835 no 2_555
O8 H5 3.0940 no 4_464
O11 H8 2.1818 no 3_666
O12 H1 2.6057 no 4_565
O12 H4 3.0228 no 4_565
O12 H8 3.3963 no 3_666
O15 H3 3.3617 no .
O19 H7 3.4484 no 4_465
O21 H9 2.0796 no .
O21 H9 3.4219 no 3_676
O22 H7 3.1940 no 3_676
O22 H8 3.3977 no 3_676
O22 H9 3.4803 no 3_676
O24 H3 3.1961 no .
O25 H9 3.1146 no .
O26 H1 3.3413 no .
O26 H4 3.4065 no .
C2 H8 3.4537 no 2_555
C12 H5 2.9941 no 4_464
C14 H4 3.0916 no 4_565
C17 H6 3.5168 no 3_666
H1 O2 3.5473 no 2_555
H1 O12 2.6057 no 4_464
H1 O26 3.3413 no .
H1 H8 3.3034 no 2_555
H2 S2 3.4060 no 2_555
H2 H6 3.1332 no 1_565
H3 O4 3.4315 no 1_545
H3 O5 3.1385 no 1_545
H3 O15 3.3617 no .
H3 O24 3.1961 no .
H4 O12 3.0228 no 4_464
H4 O26 3.4065 no .
H4 C14 3.0916 no 4_464
H4 H5 2.2466 no 4_464
H5 O8 3.0940 no 4_565
H5 C12 2.9941 no 4_565
H5 H4 2.2466 no 4_565
H6 O4 2.5260 no 1_545
H6 C17 3.5168 no 3_666
H6 H2 3.1332 no 1_545
H7 O5 2.4835 no 2_545
H7 O19 3.4484 no 4_564
H7 O22 3.1940 no 3_676
H8 S6 3.1994 no 3_666
H8 O11 2.1818 no 3_666
H8 O12 3.3963 no 3_666
H8 O22 3.3977 no 3_676
H8 C2 3.4537 no 2_545
H8 H1 3.3034 no 2_545
H9 O21 2.0796 no .
H9 O21 3.4219 no 3_676
H9 O22 3.4803 no 3_676
H9 O25 3.1146 no .

loop_
_geom_hbond_atom_site_label_D
_geom_hbond_atom_site_label_H
_geom_hbond_atom_site_label_A
_geom_hbond_site_symmetry_A
_geom_hbond_distance_DA
_geom_hbond_distance_DH
_geom_hbond_distance_HA
_geom_hbond_angle_DHA
_geom_hbond_publ_flag
O1 H7 S2 . 3.002(6) 0.840 2.474 121.7 no
O1 H7 O2 . 3.023(8) 0.840 2.427 128.6 no
O2 H8 S3 . 3.021(6) 0.840 2.496 121.6 no
O2 H8 O11 3_666 2.858(8) 0.840 2.182 137.5 no
O3 H9 S1 3_676 3.115(6) 0.840 2.610 119.8 no
O3 H9 O21 . 2.740(9) 0.840 2.080 135.1 no

loop_
_geom_torsion_atom_site_label_1
_geom_torsion_atom_site_label_2
_geom_torsion_atom_site_label_3
_geom_torsion_atom_site_label_4
_geom_torsion
_geom_torsion_publ_flag
_geom_torsion_site_symmetry_1
_geom_torsion_site_symmetry_3
_geom_torsion_site_symmetry_4
C5 S1 C15 C14 -100.8(6) no . 3_676 3_676
C5 S1 C15 C16 86.5(6) no . 3_676 3_676
C15 S1 C5 C4 170.7(5) no 3_676 . .
C15 S1 C5 C6 -10.9(7) no 3_676 . .
C3 S2 C11 C10 -87.4(6) no . . .
C3 S2 C11 C12 99.5(6) no . . .
C11 S2 C3 C2 -82.8(6) no . . .
C11 S2 C3 C4 102.1(6) no . . .
C9 S3 C17 C16 -61.7(7) no . . .
C9 S3 C17 C18 120.1(6) no . . .
C17 S3 C9 C8 -73.8(6) no . . .
C17 S3 C9 C10 109.2(6) no . . .
O4 S4 C1 C2 155.9(5) no . . .
O4 S4 C1 C6 -24.4(7) no . . .
O5 S4 C1 C2 -82.4(6) no . . .
O5 S4 C1 C6 97.3(6) no . . .
O6 S4 C1 C2 37.8(6) no . . .
O6 S4 C1 C6 -142.5(6) no . . .
O7 S5 C7 C8 55.2(7) no . . .
O7 S5 C7 C12 -126.8(6) no . . .
O8 S5 C7 C8 176.8(6) no . . .
O8 S5 C7 C12 -5.1(7) no . . .
O9 S5 C7 C8 -63.5(6) no . . .
O9 S5 C7 C12 114.6(6) no . . .
O10 S6 C13 C14 99.1(6) no . . .
O10 S6 C13 C18 -77.6(7) no . . .
O11 S6 C13 C14 -142.5(5) no . . .
O11 S6 C13 C18 40.8(7) no . . .
O12 S6 C13 C14 -20.5(7) no . . .
O12 S6 C13 C18 162.8(6) no . . .
S4 C1 C2 C3 -178.5(5) no . . .
S4 C1 C6 C5 -180.0(5) no . . .
C2 C1 C6 C5 -0.3(11) no . . .
C6 C1 C2 C3 1.8(11) no . . .
C1 C2 C3 S2 -177.1(6) no . . .
C1 C2 C3 C4 -2.1(11) no . . .
S2 C3 C4 O1 -4.0(10) no . . .
S2 C3 C4 C5 176.1(5) no . . .
C2 C3 C4 O1 -179.2(7) no . . .
C2 C3 C4 C5 0.9(11) no . . .
O1 C4 C5 S1 -0.7(9) no . . .
O1 C4 C5 C6 -179.3(6) no . . .
C3 C4 C5 S1 179.3(6) no . . .
C3 C4 C5 C6 0.7(11) no . . .
S1 C5 C6 C1 -179.4(5) no . . .
C4 C5 C6 C1 -1.0(11) no . . .
S5 C7 C8 C9 -179.5(5) no . . .
S5 C7 C12 C11 -177.3(5) no . . .
C8 C7 C12 C11 0.8(11) no . . .
C12 C7 C8 C9 2.4(11) no . . .
C7 C8 C9 S3 179.7(6) no . . .
C7 C8 C9 C10 -3.4(11) no . . .
S3 C9 C10 O2 -1.0(10) no . . .
S3 C9 C10 C11 178.1(5) no . . .
C8 C9 C10 O2 -178.1(7) no . . .
C8 C9 C10 C11 1.0(11) no . . .
O2 C10 C11 S2 8.5(10) no . . .
O2 C10 C11 C12 -178.6(6) no . . .
C9 C10 C11 S2 -170.6(6) no . . .
C9 C10 C11 C12 2.2(11) no . . .
S2 C11 C12 C7 170.0(5) no . . .
C10 C11 C12 C7 -3.2(11) no . . .
S6 C13 C14 C15 -179.3(5) no . . .
S6 C13 C18 C17 178.3(5) no . . .
C14 C13 C18 C17 1.7(12) no . . .
C18 C13 C14 C15 -2.6(12) no . . .
C13 C14 C15 S1 174.1(7) no . . 3_676
C13 C14 C15 C16 1.3(12) no . . .
S1 C15 C16 O3 9.9(11) no 3_676 . .
S1 C15 C16 C17 -171.7(5) no 3_676 . .
C14 C15 C16 O3 -177.5(7) no . . .
C14 C15 C16 C17 0.9(11) no . . .
O3 C16 C17 S3 -1.5(11) no . . .
O3 C16 C17 C18 176.7(6) no . . .
C15 C16 C17 S3 -180.0(6) no . . .
C15 C16 C17 C18 -1.8(11) no . . .
S3 C17 C18 C13 178.8(5) no . . .
C16 C17 C18 C13 0.5(12) no . . .
